data_7720102
loop_
_publ_author_name
'Kuzman, D.'
'Damjanovi&#x107;, V'
'Toplak, J.'
'Medak, G.'
'Halasz, I.'
'Hrenar, T.'
'Cindri&#x107;, M'
'Vrdoljak, V.'

_publ_section_title
;
 Synthesis, structural characterization and properties of a series of
 heteropolyoxomolybdates:
 [AlMo<sub>6</sub>(OH)<sub>6</sub>O<sub>18</sub>]<sup>3-</sup>,
 [GeMo<sub>12</sub>O<sub>40</sub>]<sup>4-</sup>,
 [GeMo<sub>6</sub>O<sub>22</sub>(Hmal)<sub>3</sub>]<sup>7-</sup>,
 [SiMo<sub>12</sub>O<sub>40</sub>]<sup>4-</sup>, and
 [TeMo<sub>6</sub>O<sub>24</sub>]<sup>6</sup>.
;
_journal_issue 8
_journal_name_full 'Dalton transactions (Cambridge, England : 2003)'
_journal_page_first 3442
_journal_page_last 3453
_journal_paper_doi 10.1039/d5dt03064a
_journal_volume 55
_journal_year 2026
_chemical_formula_moiety 'Co H18 N6, C6 H8 Al O10, 2(N O3), H2 O'
_chemical_formula_sum 'C6 H28 Al Co N8 O17'
_chemical_formula_weight 570.27
_space_group_crystal_system monoclinic
_space_group_IT_number 9
_space_group_name_Hall 'C -2yc'
_space_group_name_H-M_alt 'C 1 c 1'
_atom_sites_solution_hydrogens mixed
_audit_creation_date 2025-06-17
_audit_creation_method
;
Olex2 1.5
(compiled 2025.05.31 svn.r86d253d1 for OlexSys, GUI svn.r7254)
;
_audit_update_record
;
2025-12-10 deposited with the CCDC.	2026-01-20 downloaded from the CCDC.
;
_cell_angle_alpha 90
_cell_angle_beta 98.6221(7)
_cell_angle_gamma 90
_cell_formula_units_Z 4
_cell_length_a 7.00218(5)
_cell_length_b 21.64748(14)
_cell_length_c 13.63824(10)
_cell_measurement_reflns_used 25088
_cell_measurement_temperature 170.00(10)
_cell_measurement_theta_max 79.5470
_cell_measurement_theta_min 4.0780
_cell_volume 2043.92(3)
_computing_cell_refinement 'CrysAlisPro 1.171.43.104a (Rigaku OD, 2023)'
_computing_data_collection 'CrysAlisPro system (CCD 43.105a 64-bit (release 11-01-2024))'
_computing_data_reduction 'CrysAlisPro 1.171.43.104a (Rigaku OD, 2023)'
_computing_molecular_graphics 'Olex2 1.5 (Dolomanov et al., 2009)'
_computing_publication_material 'Olex2 1.5 (Dolomanov et al., 2009)'
_computing_structure_refinement 'SHELXL 2018/3 (Sheldrick, 2015)'
_computing_structure_solution 'SHELXT 2018/2 (Sheldrick, 2018)'
_diffrn_ambient_environment N~2~
_diffrn_ambient_temperature 170.00(10)
_diffrn_detector 'Hybrid Pixel Array Detector'
_diffrn_detector_area_resol_mean 10.0000
_diffrn_detector_type HyPix
_diffrn_measured_fraction_theta_full 0.999
_diffrn_measured_fraction_theta_max 0.989
_diffrn_measurement_details
;
List of Runs (angles in degrees, time in seconds):

  # Type    Start    End  Width  t~exp~   \w     \q     \k     \f   Frames
#--------------------------------------------------------------------------
  1  \w     78.00 111.00   0.50    0.40    --  113.25-125.00-180.00   66
  2  \w     36.00  93.00   0.50    0.10    --   47.74-125.00  30.00  114
  3  \w     79.00 111.00   0.50    0.40    --  113.25-125.00  60.00   64
  4  \w     86.00 111.00   0.50    0.40    --  113.25-125.00 120.00   50
  5  \w     54.00 110.00   0.50    0.40    --  113.25-125.00 150.00  112
  6  \w     48.00  73.00   0.50    0.40    --  113.25-125.00 120.00   50
  7  \w     45.00  75.00   0.50    0.40    --  113.25-125.00  60.00   60
  8  \w     45.00 104.00   0.50    0.40    --  113.25-125.00  30.00  118
  9  \w     71.00 108.00   0.50    0.40    --  113.25-110.00 -46.00   74
 10  \w     81.00 106.00   0.50    0.40    --  113.25 -95.00  30.00   50
 11  \w     42.00  68.00   0.50    0.40    --  113.25 -95.00  30.00   52
 12  \w     24.00  84.00   0.50    0.10    --   47.74-110.00 -46.00  120
 13  \w     46.00  72.00   0.50    0.40    --  113.25-125.00-180.00   52
 14  \w     44.00  73.00   0.50    0.40    --  113.25 -95.00-150.00   58
 15  \w     74.00 106.00   0.50    0.40    --  113.25 -95.00-180.00   64
 16  \w     80.00 106.00   0.50    0.40    --  113.25 -95.00-150.00   52
 17  \w     42.00  67.00   0.50    0.40    --  113.25 -95.00-180.00   50
 18  \w     42.00 102.00   0.50    0.40    --  113.25 -95.00 -90.00  120
 19  \w     76.00 105.00   0.50    0.40    --  113.25 -95.00 -60.00   58
 20  \w     42.00  94.00   0.50    0.40    --  113.25 -95.00 150.00  104
 21  \w    -23.00  43.00   0.50    0.10    --   47.74 -38.00 -60.00  132
 22  \w     42.00  95.00   0.50    0.40    --  113.25 -77.00-150.00  106
 23  \w     42.00  75.00   0.50    0.40    --  113.25 -77.00 -60.00   66
 24  \w     42.00  77.00   0.50    0.40    --  113.25 -77.00  30.00   70
 25  \w     45.00  71.00   0.50    0.40    --  113.25 -61.00  60.00   52
 26  \w     46.00  71.00   0.50    0.40    --  113.25 -61.00 150.00   50
 27  \w    152.00 177.00   0.50    0.40    --  113.25 125.00   0.00   50
 28  \w    121.00 167.00   0.50    0.40    --  113.25 110.00  48.00   92
 29  \w     97.00 122.00   0.50    0.40    --  113.25 125.00   0.00   50
 30  \w    -14.00  13.00   0.50    0.10    --   18.00 100.00 -84.69   54
 31  \w     -8.00  18.00   0.50    0.10    --   22.00  94.00 129.15   52
 32  \w     97.00 132.00   0.50    0.40    --  113.25  77.00   0.00   70
 33  \w    139.00 176.00   0.50    0.40    --  113.25  77.00 -30.00   74
 34  \w    136.00 178.00   0.50    0.40    --  113.25  77.00-180.00   84
 35  \w    144.00 171.00   0.50    0.40    --  113.25  77.00-150.00   54
 36  \w     99.00 139.00   0.50    0.40    --  113.25  77.00-150.00   80
 37  \w     91.00 126.00   0.50    0.40    --  113.25  77.00-180.00   70
 38  \w    125.00 175.00   0.50    0.40    --  113.25  77.00 -90.00  100
 39  \w    101.00 146.00   0.50    0.40    --  113.25  77.00-120.00   90
 40  \w     91.00 117.00   0.50    0.40    --  113.25  77.00 -90.00   52
 41  \w     91.00 117.00   0.50    0.40    --  113.25  77.00 -60.00   52
 42  \w     97.00 130.00   0.50    0.40    --  113.25  77.00 -30.00   66
 43  \w    127.00 161.00   0.50    0.40    --  113.25  77.00 -60.00   68
 44  \w     94.00 164.00   0.50    0.40    --  113.25  77.00  30.00  140
 45  \w    138.00 175.00   0.50    0.40    --  113.25  77.00   0.00   74
 46  \w     93.00 173.00   0.50    0.40    --  113.25  77.00  60.00  160
 47  \w    101.00 173.00   0.50    0.40    --  113.25  77.00  90.00  144
 48  \w    140.00 176.00   0.50    0.40    --  113.25  77.00 120.00   72
 49  \w     93.00 124.00   0.50    0.40    --  113.25  77.00 120.00   62
 50  \w     94.00 120.00   0.50    0.40    --  113.25  77.00 150.00   52
 51  \w     43.00  69.00   0.50    0.10    --   62.00  67.00 120.62   52
 52  \w     40.00  66.00   0.50    0.10    --   58.00  66.00   5.47   52
 53  \w     41.00  67.00   0.50    0.10    --   58.00  66.00-149.63   52
 54  \w     44.00  70.00   0.50    0.10    --   58.00  64.00 -41.39   52
 55  \w     88.00 114.00   0.50    0.10    --   58.00  66.00   5.47   52
 56  \w     45.00  70.00   0.50    0.10    --   62.00  64.00  67.91   50
 57  \w     38.00  64.00   0.50    0.10    --   54.00  64.00 106.39   52
 58  \w     90.00 126.00   0.50    0.10    --   62.00  64.00  67.91   72
 59  \w    134.00 169.00   0.50    0.40    --  113.25  61.00 150.00   70
 60  \w    135.00 160.00   0.50    0.40    --  113.25  61.00 120.00   50
 61  \w    100.00 129.00   0.50    0.40    --  113.25  61.00 120.00   58
 62  \w    102.00 137.00   0.50    0.40    --  113.25  61.00  90.00   70
 63  \w    109.00 152.00   0.50    0.40    --  113.25  61.00  30.00   86
 64  \w     97.00 127.00   0.50    0.40    --  113.25  61.00 -30.00   60
 65  \w    105.00 146.00   0.50    0.40    --  113.25  61.00   0.00   82
 66  \w    101.00 146.00   0.50    0.40    --  113.25  61.00  60.00   90
 67  \w    102.00 127.00   0.50    0.40    --  113.25  61.00 150.00   50
 68  \w    102.00 175.00   0.50    0.40    --  113.25  61.00-120.00  146
 69  \w     97.00 160.00   0.50    0.40    --  113.25  61.00-180.00  126
 70  \w     97.00 158.00   0.50    0.40    --  113.25  61.00-150.00  122
 71  \w    140.00 166.00   0.50    0.40    --  113.25  15.00-150.00   52
 72  \w    100.00 126.00   0.50    0.40    --  113.25  15.00-150.00   52
 73  \w     99.00 154.00   0.50    0.40    --  113.25  61.00 -90.00  110
 74  \w    152.00 177.00   0.50    0.40    --  113.25  30.00 -30.00   50
 75  \w    106.00 139.00   0.50    0.40    --  113.25  30.00 -30.00   66
 76  \w     41.00  81.00   0.50    0.10    --   47.74  38.00  30.00   80
 77  \w     12.00  37.00   0.50    0.10    --   34.00  75.00  63.58   50
 78  \w     19.00  44.00   0.50    0.10    --   38.00  72.00  82.08   50
 79  \w     20.00  46.00   0.50    0.10    --   38.00  69.00 171.67   52
 80  \w     17.00  42.00   0.50    0.10    --   38.00  73.00 -92.72   50
 81  \w     12.00  37.00   0.50    0.10    --   34.00  75.00-127.68   50
 82  \w      6.00  31.00   0.50    0.10    --   30.00  80.00-129.69   50
 83  \w     33.00  59.00   0.50    0.10    --   50.00  66.00-166.13   52
 84  \w     89.00 117.00   0.50    0.10    --   50.00  66.00-166.13   56
 85  \w     85.00 119.00   0.50    0.10    --   50.00  65.00-115.88   68
 86  \w     38.00  63.00   0.50    0.10    --   50.00  65.00-115.88   50
 87  \w     31.00  57.00   0.50    0.10    --   47.74  65.00 -55.86   52
 88  \w     92.00 118.00   0.50    0.10    --   46.00  66.00 -16.66   52
 89  \w     78.00 104.00   0.50    0.10    --   47.74  65.00 -55.86   52
 90  \w     28.00  60.00   0.50    0.10    --   46.00  66.00 -16.66   64
 91  \w    -81.00  -3.00   0.50    0.10    --  -47.74 110.00  48.00  156
 92  \w    -76.00 -51.00   0.50    0.40    --  -91.75 110.00  48.00   50
 93  \w    -68.00 -37.00   0.50    0.10    --  -47.74 -19.00 -90.00   62
 94  \w   -103.00 -74.00   0.50    0.40    --  -91.75 -67.00-152.51   58
 95  \w    -98.00 -73.00   0.50    0.40    --  -91.75 -67.00 -20.67   50
 96  \w    -98.00 -73.00   0.50    0.40    --  -91.75 -67.00   8.14   50
 97  \w   -155.00-126.00   0.50    0.40    --  -91.75 -67.00 -20.67   58
 98  \w   -150.00-124.00   0.50    0.40    --  -86.00 -66.00-114.03   52
 99  \w    -93.00 -68.00   0.50    0.40    --  -86.00 -66.00-114.03   50
100  \w    -94.00 -68.00   0.50    0.40    --  -86.00 -66.00 -55.40   52
101  \w    -73.00 -48.00   0.50    0.10    --  -66.00 -66.00   5.61   50
102  \w    -82.00 -53.00   0.50    0.10    --  -70.00 -67.00 129.94   58
103  \w    -98.00 -73.00   0.50    0.40    --  -91.75 -67.00 164.76   50
104  \w    -81.00 -56.00   0.50    0.10    --  -74.00 -66.00  68.00   50
105  \w   -162.00-129.00   0.50    0.40    --  -91.75 -67.00   8.14   66
106  \w    -73.00 -48.00   0.50    0.10    --  -66.00 -66.00-122.49   50
107  \w    -79.00 -53.00   0.50    0.10    --  -70.00 -66.00-133.39   52
108  \w    -78.00 -53.00   0.50    0.10    --  -70.00 -66.00 -56.00   50
109  \w   -108.00 -72.00   0.50    0.40    --  -90.00 -65.00  83.95   72
110  \w   -101.00 -74.00   0.50    0.40    --  -91.75 -65.00 100.69   54
111  \w    -90.00 -64.00   0.50    0.40    --  -82.00 -66.00 176.92   52
112  \w   -108.00 -73.00   0.50    0.40    --  -90.00 -65.00 135.03   70
113  \w    -94.00 -68.00   0.50    0.40    --  -86.00 -64.00 106.24   52
114  \w   -110.00 -74.00   0.50    0.40    --  -91.75 -64.00  57.23   72
115  \w    -99.00 -74.00   0.50    0.40    --  -91.75 -64.00  42.31   50
116  \w    -98.00 -72.00   0.50    0.40    --  -90.00 -64.00  23.66   52
117  \w   -163.00-104.00   0.50    0.40    --  -91.75 -64.00  42.31  118
118  \w   -100.00 -74.00   0.50    0.40    --  -91.75 -64.00 146.49   52
119  \w    -98.00 -72.00   0.50    0.40    --  -90.00 -65.00 -75.37   52
120  \w    -99.00 -74.00   0.50    0.40    --  -91.75 -64.00 -67.19   50
121  \w    -94.00 -68.00   0.50    0.40    --  -86.00 -64.00-104.98   52
122  \w    -97.00 -71.00   0.50    0.40    --  -86.00 -63.00-148.58   52
123  \w    -99.00 -74.00   0.50    0.40    --  -91.75 -64.00-129.42   50
124  \w    -84.00 -58.00   0.50    0.10    --  -74.00 -62.00 -32.19   52
125  \w    -85.00 -53.00   0.50    0.10    --  -70.00 -62.00 -15.15   64
126  \w    -93.00 -67.00   0.50    0.40    --  -82.00 -61.00-143.76   52
127  \w    -80.00 -54.00   0.50    0.10    --  -70.00 -63.00  24.37   52
128  \w    -97.00 -65.00   0.50    0.40    --  -82.00 -61.00  54.67   64
129  \w   -110.00 -57.00   0.50    0.10    --  -74.00 -61.00 108.60  106
130  \w    -98.00 -73.00   0.50    0.40    --  -90.00 -61.00 179.32   50
131  \w    -85.00 -59.00   0.50    0.10    --  -74.00 -59.00 178.83   52
132  \w    -84.00 -58.00   0.50    0.10    --  -74.00 -60.00 138.40   52
133  \w    -94.00 -68.00   0.50    0.40    --  -82.00 -50.00 -73.55   52
134  \w   -122.00 -97.00   0.50    0.40    --  -91.75-110.00 -46.00   50
;
_diffrn_measurement_device 'four-circle diffractometer'
_diffrn_measurement_device_type 'XtaLAB Synergy, Dualflex, HyPix'
_diffrn_measurement_method '\w scans'
_diffrn_orient_matrix_type 'CrysAlisPro convention (1999,Acta A55,543-557)'
_diffrn_orient_matrix_UB_11 0.0151123000
_diffrn_orient_matrix_UB_12 -0.0695573000
_diffrn_orient_matrix_UB_13 -0.0215171000
_diffrn_orient_matrix_UB_21 -0.2172541000
_diffrn_orient_matrix_UB_22 -0.0017037000
_diffrn_orient_matrix_UB_23 -0.0409524000
_diffrn_orient_matrix_UB_31 0.0455774000
_diffrn_orient_matrix_UB_32 0.0149901000
_diffrn_orient_matrix_UB_33 -0.1044664000
_diffrn_radiation_monochromator mirror
_diffrn_radiation_probe x-ray
_diffrn_radiation_type 'Cu K\a'
_diffrn_radiation_wavelength 1.54184
_diffrn_reflns_av_R_equivalents 0.0452
_diffrn_reflns_av_unetI/netI 0.0228
_diffrn_reflns_Laue_measured_fraction_full 0.999
_diffrn_reflns_Laue_measured_fraction_max 0.989
_diffrn_reflns_limit_h_max 8
_diffrn_reflns_limit_h_min -8
_diffrn_reflns_limit_k_max 27
_diffrn_reflns_limit_k_min -27
_diffrn_reflns_limit_l_max 15
_diffrn_reflns_limit_l_min -17
_diffrn_reflns_number 30650
_diffrn_reflns_point_group_measured_fraction_full 0.981
_diffrn_reflns_point_group_measured_fraction_max 0.951
_diffrn_reflns_theta_full 67.684
_diffrn_reflns_theta_max 79.953
_diffrn_reflns_theta_min 4.084
_diffrn_source 'micro-focus sealed X-ray tube'
_diffrn_source_type 'PhotonJet (Cu) X-ray Source'
_exptl_absorpt_coefficient_mu 7.971
_exptl_absorpt_correction_T_max 1.00000
_exptl_absorpt_correction_T_min 0.52751
_exptl_absorpt_correction_type multi-scan
_exptl_absorpt_process_details
;
CrysAlisPro 1.171.43.104a (Rigaku Oxford Diffraction, 2023)
Empirical absorption correction using spherical harmonics,
implemented in SCALE3 ABSPACK scaling algorithm.
;
_exptl_crystal_colour orange
_exptl_crystal_colour_primary orange
_exptl_crystal_density_diffrn 1.853
_exptl_crystal_description plate
_exptl_crystal_F_000 1184
_exptl_crystal_size_max 0.03
_exptl_crystal_size_mid 0.02
_exptl_crystal_size_min 0.008
_refine_diff_density_max 0.207
_refine_diff_density_min -0.416
_refine_diff_density_rms 0.058
_refine_ls_abs_structure_details
;
 Flack x determined using 1968 quotients [(I+)-(I-)]/[(I+)+(I-)]
 (Parsons, Flack and Wagner, Acta Cryst. B69 (2013) 249-259).
;
_refine_ls_abs_structure_Flack -0.0195(17)
_refine_ls_extinction_method none
_refine_ls_goodness_of_fit_ref 1.038
_refine_ls_hydrogen_treatment constr
_refine_ls_matrix_type full
_refine_ls_number_parameters 309
_refine_ls_number_reflns 4248
_refine_ls_number_restraints 5
_refine_ls_restrained_S_all 1.040
_refine_ls_R_factor_all 0.0246
_refine_ls_R_factor_gt 0.0244
_refine_ls_shift/su_max 0.000
_refine_ls_shift/su_mean 0.000
_refine_ls_structure_factor_coef Fsqd
_refine_ls_weighting_details 'w=1/[\s^2^(Fo^2^)+(0.0427P)^2^+1.3890P] where P=(Fo^2^+2Fc^2^)/3'
_refine_ls_weighting_scheme calc
_refine_ls_wR_factor_gt 0.0634
_refine_ls_wR_factor_ref 0.0635
_reflns_Friedel_coverage 0.917
_reflns_Friedel_fraction_full 0.963
_reflns_Friedel_fraction_max 0.912
_reflns_number_gt 4213
_reflns_number_total 4248
_reflns_threshold_expression 'I > 2\s(I)'
_cod_data_source_file d5dt03064a2.cif
_cod_data_source_block exp_7365
_cod_depositor_comments 'Adding full bibliography for 7720101--7720111.cif.'
_cod_original_cell_volume 2043.92(2)
_cod_database_code 7720102
_shelx_shelxl_version_number 2018/3
_chemical_oxdiff_formula 'Co Mo C N O'
_shelx_space_group_comment
;
The symmetry employed for this shelxl refinement is uniquely defined
by the following loop, which should always be used as a source of
symmetry information in preference to the above space-group names.
They are only intended as comments.
;
_shelx_estimated_absorpt_t_max 0.939
_shelx_estimated_absorpt_t_min 0.796
_olex2_refinement_description
;
1. Restrained distances
 O8-H17A
 2.05 with sigma of 0.01
 O2_$1-H17B
 2.181 with sigma of 0.01
 Co1_$2-O17
 3.976 with sigma of 0.01
2.a Free rotating group:
 O17(H17A,H17B)
2.b Rotating group:
 O10(H10A,H10B), O9(H9A,H9B)
2.c Secondary CH2 refined with riding coordinates:
 C5(H5D,H5E), C2(H2D,H2E)
2.d Idealised Me refined as rotating group:
 N3(H3A,H3B,H3C), N5(H5A,H5B,H5C), N4(H4A,H4B,H4C), N2(H2A,H2B,H2C), N1(H1A,
 H1B,H1C), N6(H6A,H6B,H6C)
;
_olex2_submission_special_instructions 'No special instructions were received'
_oxdiff_exptl_absorpt_empirical_details
;
Empirical correction (ABSPACK) includes:
- Absorption correction using spherical harmonics
- Frame scaling
- Detector area scaling
;
_oxdiff_exptl_absorpt_empirical_full_max 2.112
_oxdiff_exptl_absorpt_empirical_full_min 0.592

loop_
_space_group_symop_operation_xyz
'x, y, z'
'x, -y, z+1/2'
'x+1/2, y+1/2, z'
'x+1/2, -y+1/2, z+1/2'

loop_
_atom_site_label
_atom_site_type_symbol
_atom_site_fract_x
_atom_site_fract_y
_atom_site_fract_z
_atom_site_U_iso_or_equiv
_atom_site_adp_type
_atom_site_occupancy
_atom_site_site_symmetry_order
_atom_site_calc_flag
_atom_site_refinement_flags_posn
_atom_site_refinement_flags_adp
_atom_site_refinement_flags_occupancy
_atom_site_disorder_assembly
_atom_site_disorder_group
Co1 Co 1.10134(5) 0.80987(2) 0.58906(3) 0.01047(10) Uani 1 1 d . . . . .
Al1 Al 0.36102(10) 0.55879(3) 0.61641(6) 0.01141(15) Uani 1 1 d . . . . .
O2 O 0.5762(3) 0.60973(8) 0.60437(15) 0.0149(4) Uani 1 1 d . . . . .
O1 O 0.4314(3) 0.50244(8) 0.52540(15) 0.0154(4) Uani 1 1 d . . . . .
O6 O 0.2916(3) 0.61474(8) 0.70768(15) 0.0152(4) Uani 1 1 d . . . . .
O10 O 0.5261(3) 0.51324(9) 0.71673(15) 0.0159(4) Uani 1 1 d . . . . .
H10A H 0.530734 0.532040 0.773469 0.024 Uiso 1 1 d R U . . .
H10B H 0.644407 0.514454 0.704260 0.024 Uiso 1 1 d R U . . .
O5 O 0.1471(3) 0.50819(8) 0.62527(15) 0.0151(4) Uani 1 1 d . . . . .
O9 O 0.2066(3) 0.60587(9) 0.51411(15) 0.0162(4) Uani 1 1 d . . . . .
H9A H 0.084931 0.604784 0.522598 0.024 Uiso 1 1 d R U . . .
H9B H 0.207282 0.588024 0.456466 0.024 Uiso 1 1 d R U . . .
O14 O 0.1627(3) 0.63852(10) 0.18830(16) 0.0218(4) Uani 1 1 d . . . . .
O4 O 0.8703(3) 0.62865(9) 0.57188(16) 0.0175(4) Uani 1 1 d . . . . .
O3 O 0.5716(3) 0.46191(9) 0.40747(15) 0.0191(4) Uani 1 1 d . . . . .
O7 O -0.1343(3) 0.48081(9) 0.66627(16) 0.0178(4) Uani 1 1 d . . . . .
O12 O 0.5624(3) 0.75890(10) 0.49364(16) 0.0221(4) Uani 1 1 d . . . . .
O8 O 0.0992(3) 0.66016(9) 0.79964(17) 0.0219(4) Uani 1 1 d D . . . .
O15 O 0.2547(3) 0.58412(9) 0.32096(16) 0.0209(4) Uani 1 1 d . . . . .
O13 O 0.4010(3) 0.71184(12) 0.36759(19) 0.0304(5) Uani 1 1 d . . . . .
O16 O 0.0033(3) 0.64288(11) 0.31235(17) 0.0257(5) Uani 1 1 d . . . . .
N7 N 0.5572(3) 0.72755(10) 0.41528(18) 0.0145(4) Uani 1 1 d . . . . .
N8 N 0.1395(3) 0.62191(10) 0.27358(17) 0.0141(4) Uani 1 1 d . . . . .
O11 O 0.7103(3) 0.71251(10) 0.38565(17) 0.0241(4) Uani 1 1 d . . . . .
O17 O -0.3151(4) 0.66604(12) 0.81082(18) 0.0311(5) Uani 1 1 d DG . . . .
H17A H -0.190615 0.667633 0.811892 0.047 Uiso 1 1 d DG U . . .
H17B H -0.369299 0.650827 0.754415 0.047 Uiso 1 1 d DG U . . .
N3 N 1.3140(3) 0.76154(10) 0.66384(19) 0.0177(5) Uani 1 1 d . . . . .
H3A H 1.392621 0.747254 0.621467 0.021 Uiso 1 1 calc R U . . .
H3B H 1.264316 0.729058 0.694030 0.021 Uiso 1 1 calc R U . . .
H3C H 1.383117 0.786045 0.710501 0.021 Uiso 1 1 calc R U . . .
N5 N 1.1073(3) 0.86647(10) 0.70254(18) 0.0146(4) Uani 1 1 d . . . . .
H5A H 1.195853 0.896759 0.698352 0.018 Uiso 1 1 calc R U . . .
H5B H 1.140293 0.845086 0.760028 0.018 Uiso 1 1 calc R U . . .
H5C H 0.988559 0.883722 0.701670 0.018 Uiso 1 1 calc R U . . .
N4 N 1.2927(3) 0.86079(10) 0.53273(18) 0.0162(4) Uani 1 1 d . . . . .
H4A H 1.235056 0.878954 0.475707 0.019 Uiso 1 1 calc R U . . .
H4B H 1.391457 0.836381 0.519412 0.019 Uiso 1 1 calc R U . . .
H4C H 1.339645 0.890476 0.577133 0.019 Uiso 1 1 calc R U . . .
N2 N 1.0903(3) 0.75409(11) 0.47563(19) 0.0180(5) Uani 1 1 d . . . . .
H2A H 1.118307 0.775440 0.422102 0.022 Uiso 1 1 calc R U . . .
H2B H 0.969547 0.737725 0.461509 0.022 Uiso 1 1 calc R U . . .
H2C H 1.177738 0.723134 0.490467 0.022 Uiso 1 1 calc R U . . .
N1 N 0.9145(3) 0.75826(10) 0.64515(18) 0.0152(4) Uani 1 1 d . . . . .
H1A H 0.795463 0.762887 0.608610 0.018 Uiso 1 1 calc R U . . .
H1B H 0.910120 0.769977 0.708858 0.018 Uiso 1 1 calc R U . . .
H1C H 0.951060 0.717961 0.644013 0.018 Uiso 1 1 calc R U . . .
N6 N 0.8877(3) 0.85778(11) 0.51395(18) 0.0171(5) Uani 1 1 d . . . . .
H6A H 0.935648 0.883863 0.471331 0.020 Uiso 1 1 calc R U . . .
H6B H 0.827320 0.880070 0.556866 0.020 Uiso 1 1 calc R U . . .
H6C H 0.801582 0.831471 0.479049 0.020 Uiso 1 1 calc R U . . .
C6 C 0.1522(4) 0.61362(12) 0.7594(2) 0.0139(5) Uani 1 1 d . . . . .
C4 C 0.0184(4) 0.51104(11) 0.6818(2) 0.0129(5) Uani 1 1 d . . . . .
C1 C 0.5518(4) 0.50519(11) 0.4646(2) 0.0133(5) Uani 1 1 d . . . . .
C3 C 0.7110(4) 0.60254(11) 0.5518(2) 0.0130(5) Uani 1 1 d . . . . .
C5 C 0.0556(4) 0.55192(12) 0.7736(2) 0.0168(5) Uani 1 1 d . . . . .
H5D H -0.069395 0.560048 0.796832 0.020 Uiso 1 1 calc R U . . .
H5E H 0.137665 0.528798 0.826665 0.020 Uiso 1 1 calc R U . . .
C2 C 0.6726(4) 0.56302(13) 0.4595(2) 0.0194(6) Uani 1 1 d . . . . .
H2D H 0.798752 0.550442 0.441444 0.023 Uiso 1 1 calc R U . . .
H2E H 0.607613 0.589105 0.404809 0.023 Uiso 1 1 calc R U . . .

loop_
_atom_site_aniso_label
_atom_site_aniso_U_11
_atom_site_aniso_U_22
_atom_site_aniso_U_33
_atom_site_aniso_U_23
_atom_site_aniso_U_13
_atom_site_aniso_U_12
Co1 0.01276(18) 0.00951(16) 0.00895(19) 0.00008(15) 0.00099(14) -0.00120(14)
Al1 0.0137(3) 0.0110(3) 0.0098(4) -0.0008(3) 0.0027(3) -0.0013(3)
O2 0.0161(9) 0.0150(8) 0.0140(10) -0.0018(7) 0.0034(7) -0.0017(7)
O1 0.0198(9) 0.0140(8) 0.0136(9) -0.0024(7) 0.0058(7) -0.0024(7)
O6 0.0197(9) 0.0133(8) 0.0133(9) -0.0022(7) 0.0050(7) -0.0024(7)
O10 0.0179(9) 0.0193(9) 0.0109(9) 0.0013(7) 0.0032(7) 0.0015(7)
O5 0.0172(9) 0.0146(8) 0.0142(10) -0.0021(7) 0.0052(7) -0.0024(7)
O9 0.0159(8) 0.0203(9) 0.0123(9) 0.0012(7) 0.0020(7) 0.0010(7)
O14 0.0258(10) 0.0256(10) 0.0136(10) 0.0036(8) 0.0019(8) -0.0063(8)
O4 0.0159(9) 0.0158(9) 0.0207(11) -0.0018(7) 0.0026(8) -0.0024(7)
O3 0.0306(10) 0.0151(9) 0.0131(10) -0.0023(7) 0.0078(8) -0.0001(8)
O7 0.0154(9) 0.0168(9) 0.0225(11) -0.0004(8) 0.0066(7) -0.0024(7)
O12 0.0270(10) 0.0239(10) 0.0148(10) -0.0076(8) 0.0019(8) 0.0014(8)
O8 0.0286(11) 0.0157(9) 0.0228(11) -0.0063(8) 0.0083(8) 0.0029(8)
O15 0.0232(10) 0.0191(9) 0.0192(11) 0.0013(8) -0.0009(8) 0.0065(8)
O13 0.0181(10) 0.0432(13) 0.0296(13) -0.0165(10) 0.0027(9) -0.0081(9)
O16 0.0167(9) 0.0391(12) 0.0213(11) -0.0018(9) 0.0035(8) 0.0090(8)
N7 0.0180(10) 0.0111(9) 0.0141(11) 0.0004(8) 0.0021(8) 0.0001(8)
N8 0.0139(10) 0.0156(9) 0.0120(11) -0.0011(8) -0.0007(8) -0.0017(8)
O11 0.0179(9) 0.0313(11) 0.0232(11) -0.0066(9) 0.0030(8) 0.0059(8)
O17 0.0343(12) 0.0361(12) 0.0228(12) -0.0108(10) 0.0036(10) -0.0087(10)
N3 0.0178(11) 0.0154(10) 0.0189(12) 0.0009(9) -0.0001(9) -0.0007(8)
N5 0.0171(10) 0.0129(10) 0.0139(11) -0.0011(8) 0.0021(8) -0.0004(8)
N4 0.0169(10) 0.0170(10) 0.0146(12) 0.0014(8) 0.0020(8) -0.0027(8)
N2 0.0188(11) 0.0190(10) 0.0167(12) -0.0049(9) 0.0044(9) -0.0047(8)
N1 0.0185(11) 0.0126(10) 0.0151(11) 0.0003(8) 0.0043(8) -0.0005(8)
N6 0.0180(11) 0.0171(10) 0.0151(12) 0.0028(9) -0.0007(9) -0.0014(8)
C6 0.0169(12) 0.0145(11) 0.0099(12) 0.0004(9) 0.0003(9) 0.0014(9)
C4 0.0153(12) 0.0101(11) 0.0137(13) 0.0026(9) 0.0031(9) 0.0023(9)
C1 0.0166(12) 0.0129(11) 0.0099(12) 0.0008(9) 0.0007(9) 0.0015(9)
C3 0.0154(11) 0.0109(10) 0.0129(13) 0.0032(9) 0.0023(9) 0.0003(9)
C5 0.0221(13) 0.0156(11) 0.0141(13) -0.0017(10) 0.0070(10) -0.0010(10)
C2 0.0232(14) 0.0212(13) 0.0155(14) -0.0045(10) 0.0086(11) -0.0076(10)

loop_
_atom_type_symbol
_atom_type_description
_atom_type_scat_dispersion_real
_atom_type_scat_dispersion_imag
_atom_type_scat_source
C C 0.0181 0.0091 'International Tables Vol C Tables 4.2.6.8 and 6.1.1.4'
H H 0.0000 0.0000 'International Tables Vol C Tables 4.2.6.8 and 6.1.1.4'
Al Al 0.2130 0.2455 'International Tables Vol C Tables 4.2.6.8 and 6.1.1.4'
Co Co -2.3653 3.6143 'International Tables Vol C Tables 4.2.6.8 and 6.1.1.4'
N N 0.0311 0.0180 'International Tables Vol C Tables 4.2.6.8 and 6.1.1.4'
O O 0.0492 0.0322 'International Tables Vol C Tables 4.2.6.8 and 6.1.1.4'

loop_
_geom_angle_atom_site_label_1
_geom_angle_atom_site_label_2
_geom_angle_atom_site_label_3
_geom_angle
_geom_angle_site_symmetry_1
_geom_angle_site_symmetry_3
_geom_angle_publ_flag
N3 Co1 N4 89.63(10) . . ?
N3 Co1 N6 179.66(10) . . ?
N5 Co1 N3 89.89(10) . . ?
N5 Co1 N4 91.30(10) . . ?
N5 Co1 N6 90.35(10) . . ?
N2 Co1 N3 91.08(11) . . ?
N2 Co1 N5 178.91(10) . . ?
N2 Co1 N4 89.18(10) . . ?
N2 Co1 N1 90.41(10) . . ?
N2 Co1 N6 88.67(10) . . ?
N1 Co1 N3 89.56(10) . . ?
N1 Co1 N5 89.12(10) . . ?
N1 Co1 N4 179.08(10) . . ?
N1 Co1 N6 90.20(10) . . ?
N6 Co1 N4 90.60(10) . . ?
O2 Al1 O10 87.65(9) . . ?
O2 Al1 O9 89.82(9) . . ?
O1 Al1 O2 91.74(9) . . ?
O1 Al1 O10 86.99(9) . . ?
O1 Al1 O5 87.36(9) . . ?
O1 Al1 O9 92.28(9) . . ?
O6 Al1 O2 88.28(9) . . ?
O6 Al1 O1 179.71(11) . . ?
O6 Al1 O10 92.72(9) . . ?
O6 Al1 O5 92.63(9) . . ?
O6 Al1 O9 88.01(9) . . ?
O5 Al1 O2 178.74(10) . . ?
O5 Al1 O10 93.18(9) . . ?
O5 Al1 O9 89.34(9) . . ?
O9 Al1 O10 177.34(10) . . ?
C3 O2 Al1 129.95(17) . . ?
C1 O1 Al1 132.37(17) . . ?
C6 O6 Al1 130.74(17) . . ?
Al1 O10 H10A 109.3 . . ?
Al1 O10 H10B 109.5 . . ?
H10A O10 H10B 104.5 . . ?
C4 O5 Al1 131.01(17) . . ?
Al1 O9 H9A 110.0 . . ?
Al1 O9 H9B 109.8 . . ?
H9A O9 H9B 104.1 . . ?
O13 N7 O12 120.4(2) . . ?
O13 N7 O11 119.7(2) . . ?
O11 N7 O12 119.9(2) . . ?
O14 N8 O15 120.1(2) . . ?
O16 N8 O14 120.3(2) . . ?
O16 N8 O15 119.5(2) . . ?
H17A O17 H17B 109.5 . . ?
Co1 N3 H3A 109.5 . . ?
Co1 N3 H3B 109.5 . . ?
Co1 N3 H3C 109.5 . . ?
H3A N3 H3B 109.5 . . ?
H3A N3 H3C 109.5 . . ?
H3B N3 H3C 109.5 . . ?
Co1 N5 H5A 109.5 . . ?
Co1 N5 H5B 109.5 . . ?
Co1 N5 H5C 109.5 . . ?
H5A N5 H5B 109.5 . . ?
H5A N5 H5C 109.5 . . ?
H5B N5 H5C 109.5 . . ?
Co1 N4 H4A 109.5 . . ?
Co1 N4 H4B 109.5 . . ?
Co1 N4 H4C 109.5 . . ?
H4A N4 H4B 109.5 . . ?
H4A N4 H4C 109.5 . . ?
H4B N4 H4C 109.5 . . ?
Co1 N2 H2A 109.5 . . ?
Co1 N2 H2B 109.5 . . ?
Co1 N2 H2C 109.5 . . ?
H2A N2 H2B 109.5 . . ?
H2A N2 H2C 109.5 . . ?
H2B N2 H2C 109.5 . . ?
Co1 N1 H1A 109.5 . . ?
Co1 N1 H1B 109.5 . . ?
Co1 N1 H1C 109.5 . . ?
H1A N1 H1B 109.5 . . ?
H1A N1 H1C 109.5 . . ?
H1B N1 H1C 109.5 . . ?
Co1 N6 H6A 109.5 . . ?
Co1 N6 H6B 109.5 . . ?
Co1 N6 H6C 109.5 . . ?
H6A N6 H6B 109.5 . . ?
H6A N6 H6C 109.5 . . ?
H6B N6 H6C 109.5 . . ?
O6 C6 C5 118.3(2) . . ?
O8 C6 O6 122.2(2) . . ?
O8 C6 C5 119.5(3) . . ?
O5 C4 C5 118.5(2) . . ?
O7 C4 O5 122.6(2) . . ?
O7 C4 C5 118.9(2) . . ?
O1 C1 C2 119.8(2) . . ?
O3 C1 O1 121.5(2) . . ?
O3 C1 C2 118.6(3) . . ?
O2 C3 C2 118.8(2) . . ?
O4 C3 O2 122.4(2) . . ?
O4 C3 C2 118.8(3) . . ?
C6 C5 C4 115.5(2) . . ?
C6 C5 H5D 108.4 . . ?
C6 C5 H5E 108.4 . . ?
C4 C5 H5D 108.4 . . ?
C4 C5 H5E 108.4 . . ?
H5D C5 H5E 107.5 . . ?
C1 C2 H2D 108.0 . . ?
C1 C2 H2E 108.0 . . ?
C3 C2 C1 117.3(2) . . ?
C3 C2 H2D 108.0 . . ?
C3 C2 H2E 108.0 . . ?
H2D C2 H2E 107.2 . . ?

loop_
_geom_bond_atom_site_label_1
_geom_bond_atom_site_label_2
_geom_bond_distance
_geom_bond_site_symmetry_2
_geom_bond_publ_flag
Co1 N3 1.974(2) . ?
Co1 N5 1.970(2) . ?
Co1 N4 1.977(2) . ?
Co1 N2 1.955(2) . ?
Co1 N1 1.961(2) . ?
Co1 N6 1.976(2) . ?
Al1 O2 1.894(2) . ?
Al1 O1 1.859(2) . ?
Al1 O6 1.853(2) . ?
Al1 O10 1.925(2) . ?
Al1 O5 1.874(2) . ?
Al1 O9 1.924(2) . ?
O2 C3 1.277(4) . ?
O1 C1 1.270(3) . ?
O6 C6 1.287(3) . ?
O10 H10A 0.8706 . ?
O10 H10B 0.8707 . ?
O5 C4 1.272(3) . ?
O9 H9A 0.8768 . ?
O9 H9B 0.8767 . ?
O14 N8 1.251(3) . ?
O4 C3 1.244(3) . ?
O3 C1 1.239(3) . ?
O7 C4 1.244(3) . ?
O12 N7 1.262(3) . ?
O8 C6 1.231(3) . ?
O15 N8 1.257(3) . ?
O13 N7 1.234(3) . ?
O16 N8 1.243(3) . ?
N7 O11 1.245(3) . ?
O17 H17A 0.8700 . ?
O17 H17B 0.8700 . ?
N3 H3A 0.9100 . ?
N3 H3B 0.9100 . ?
N3 H3C 0.9100 . ?
N5 H5A 0.9100 . ?
N5 H5B 0.9100 . ?
N5 H5C 0.9100 . ?
N4 H4A 0.9100 . ?
N4 H4B 0.9100 . ?
N4 H4C 0.9100 . ?
N2 H2A 0.9100 . ?
N2 H2B 0.9100 . ?
N2 H2C 0.9100 . ?
N1 H1A 0.9100 . ?
N1 H1B 0.9100 . ?
N1 H1C 0.9100 . ?
N6 H6A 0.9100 . ?
N6 H6B 0.9100 . ?
N6 H6C 0.9100 . ?
C6 C5 1.523(4) . ?
C4 C5 1.523(4) . ?
C1 C2 1.518(4) . ?
C3 C2 1.513(4) . ?
C5 H5D 0.9900 . ?
C5 H5E 0.9900 . ?
C2 H2D 0.9900 . ?
C2 H2E 0.9900 . ?

loop_
_geom_torsion_atom_site_label_1
_geom_torsion_atom_site_label_2
_geom_torsion_atom_site_label_3
_geom_torsion_atom_site_label_4
_geom_torsion
_geom_torsion_site_symmetry_1
_geom_torsion_site_symmetry_2
_geom_torsion_site_symmetry_3
_geom_torsion_site_symmetry_4
_geom_torsion_publ_flag
Al1 O2 C3 O4 -158.07(19) . . . . ?
Al1 O2 C3 C2 24.6(3) . . . . ?
Al1 O1 C1 O3 -177.67(19) . . . . ?
Al1 O1 C1 C2 1.1(4) . . . . ?
Al1 O6 C6 O8 -163.1(2) . . . . ?
Al1 O6 C6 C5 18.9(4) . . . . ?
Al1 O5 C4 O7 166.19(19) . . . . ?
Al1 O5 C4 C5 -15.4(3) . . . . ?
O2 Al1 O1 C1 -13.1(2) . . . . ?
O2 Al1 O6 C6 -177.1(2) . . . . ?
O2 C3 C2 C1 -38.4(4) . . . . ?
O1 Al1 O2 C3 -0.9(2) . . . . ?
O1 Al1 O5 C4 173.9(2) . . . . ?
O1 C1 C2 C3 25.9(4) . . . . ?
O6 Al1 O2 C3 178.8(2) . . . . ?
O6 Al1 O5 C4 -5.8(2) . . . . ?
O6 C6 C5 C4 -41.8(3) . . . . ?
O10 Al1 O2 C3 86.0(2) . . . . ?
O10 Al1 O1 C1 -100.7(2) . . . . ?
O10 Al1 O6 C6 -89.5(2) . . . . ?
O10 Al1 O5 C4 87.1(2) . . . . ?
O5 Al1 O1 C1 166.0(2) . . . . ?
O5 Al1 O6 C6 3.8(2) . . . . ?
O5 C4 C5 C6 40.0(3) . . . . ?
O9 Al1 O2 C3 -93.1(2) . . . . ?
O9 Al1 O1 C1 76.8(2) . . . . ?
O9 Al1 O6 C6 93.0(2) . . . . ?
O9 Al1 O5 C4 -93.8(2) . . . . ?
O4 C3 C2 C1 144.1(2) . . . . ?
O3 C1 C2 C3 -155.2(3) . . . . ?
O7 C4 C5 C6 -141.5(2) . . . . ?
O8 C6 C5 C4 140.3(3) . . . . ?
